data_1520550
loop_
_publ_author_name
'Hauge, Sverre'
'Janickis, Vitalijus'
'Maroy, Kjartan'

_publ_section_title
;
 Reaction of TeBr4 with SbBr3 in the Presence of [C6H5(CH3)3N]Br: Crystal
 Structures of [C6H5(CH3)3N]2[Te2Br10] and [C6H5(CH3)3N][SbTeOBr6]
;
_journal_name_full 'Acta Chemica Scandinavica'
_journal_page_first 992
_journal_page_last 996
_journal_paper_doi 10.3891/acta.chem.scand.53-0992
_journal_volume 53
_journal_year 1999
_chemical_formula_sum 'C9 H14 Br6 N O Sb Te'
_chemical_formula_weight 881.02
_space_group_IT_number 11
_symmetry_cell_setting monoclinic
_symmetry_Int_Tables_number 11
_symmetry_space_group_name_Hall '-P 2yb'
_symmetry_space_group_name_H-M 'P 1 21/m 1'
_cell_angle_alpha 90
_cell_angle_beta 99.81(3)
_cell_angle_gamma 90
_cell_formula_units_Z 2
_cell_length_a 7.689(2)
_cell_length_b 12.672(3)
_cell_length_c 10.459(2)
_cell_volume 1004.2(4)
_diffrn_ambient_temperature 263
_diffrn_radiation_probe x-ray
_diffrn_radiation_type MoK\a
_diffrn_radiation_wavelength 0.71069
_exptl_absorpt_coefficient_mu 14.73
_exptl_crystal_density_diffrn 2.91
_exptl_crystal_density_meas 2.88
_exptl_crystal_F_000 792
_refine_ls_goodness_of_fit_ref 1.074
_refine_ls_number_parameters 90
_refine_ls_number_reflns 1834
_refine_ls_R_factor_gt 0.0756
_refine_ls_wR_factor_gt 0.1410
_cod_data_source_file Acta-Chem-Scand-1999-53-992-996-2.cif
_cod_data_source_block 2
_cod_original_cell_volume 1004.2(3)
_cod_original_sg_symbol_H-M 'P 21/m'
_cod_database_code 1520550

loop_
_symmetry_equiv_pos_site_id
_symmetry_equiv_pos_as_xyz
1 x,y,z
2 -x,1/2+y,-z
3 -x,-y,-z
4 x,1/2-y,z

loop_
_atom_site_label
_atom_site_type_symbol
_atom_site_thermal_displace_type
_atom_site_fract_x
_atom_site_fract_y
_atom_site_fract_z
_atom_site_occupancy
_atom_site_U_iso_or_equiv
_atom_site_calc_flag
_atom_site_refinement_flags
_atom_site_disorder_assembly
_atom_site_disorder_group
N N Uiso -0.1150(4) 0.25000 1.1850(2) 1.000 0.065(7) . . . .
C1 C Uiso -0.1540(10) 0.25000 1.0560(8) 1.000 0.170(3) . . . .
C2 C Uiso 0.0380(7) 0.1570(4) 1.2280(5) 1.000 0.190(2) . . . .
C3 C Uiso -0.2570(4) 0.25000 1.2670(2) 1.000 0.046(7) . . . .
C4 C Uiso -0.3230(3) 0.1578(15) 1.2990(2) 1.000 0.055(5) . . . .
C5 C Uiso -0.4610(3) 0.1577(19) 1.3760(2) 1.000 0.069(7) . . . .
C6 C Uiso -0.5300(4) 0.25000 1.4160(3) 1.000 0.058(8) . . . .
Te Te Uiso 0.2801(2) 0.25000 0.7954(2) 1.000 0.0430(10) . . . .
Sb Sb Uiso -0.1410(2) 0.25000 0.6468(2) 1.000 0.0400(10) . . . .
Br1 Br Uiso 0.3268(3) 0.1054(2) 0.9693(2) 1.000 0.0710(10) . . . .
Br2 Br Uiso 0.1455(4) 0.1027(2) 0.5932(2) 1.000 0.0640(10) . . . .
Br3 Br Uiso -0.3091(3) 0.1040(2) 0.7424(2) 1.000 0.0580(10) . . . .
O O Uiso 0.0340(2) 0.25000 0.8081(16) 1.000 0.043(4) . . . .

loop_
_geom_angle_atom_site_label_1
_geom_angle_atom_site_label_2
_geom_angle_atom_site_label_3
_geom_angle
_geom_angle_site_symmetry_1
_geom_angle_site_symmetry_2
_geom_angle_site_symmetry_3
_geom_angle_publ_flag
Sb Te Br1 109.71(8) . . 4_555 yes
Sb Te Br2 57.32(8) . . 4_555 yes
Br1 Te Br2 92.70(8) . . . yes
Br1 Te O 88.4(4) . . . yes
Br1 Te Br1 91.25(10) . . 4_555 yes
Br1 Te Br2 166.99(11) . . 4_555 yes
Br2 Te O 79.4(4) . . . yes
Br1 Te Br2 166.99(11) 4_555 . . yes
Br2 Te Br2 80.87(9) . . 4_555 yes
Br1 Te O 88.4(4) 4_555 . . yes
Br2 Te O 79.4(4) 4_555 . . yes
Br1 Te Br2 92.70(8) 4_555 . 4_555 yes
Sb Te Br1 109.71(8) . . . yes
Sb Te Br2 57.32(8) . . . yes
Sb Te O 31.2(5) . . . yes
Te Sb Br3 109.41(8) . . 4_555 yes
Br2 Sb Br3 93.38(8) . . . yes
Br2 Sb O 75.2(2) . . . yes
Br2 Sb Br2 76.59(9) . . 4_555 yes
Br2 Sb Br3 162.94(10) . . 4_555 yes
Br3 Sb O 89.0(2) . . . yes
Br2 Sb Br3 162.94(10) 4_555 . . yes
Br3 Sb Br3 92.74(10) . . 4_555 yes
Br2 Sb O 75.2(2) 4_555 . . yes
Br3 Sb O 89.0(2) 4_555 . . yes
Br2 Sb Br3 93.38(8) 4_555 . 4_555 yes
Te Sb O 30.3(3) . . . yes
Te Sb Br2 53.53(7) . . . yes
Te Sb Br3 109.41(8) . . . yes
Te Sb Br2 53.53(7) . . 4_555 yes
Te Br2 Sb 69.15(8) . . . yes
Te O Sb 118.6(8) . . . yes
C1 N C2 107.4(3) . . . yes
C1 N C3 121.3(4) . . . yes
C2 N C3 113.2(2) . . . yes
C2 N C2 89.7(3) . . 4_555 yes
C1 N C2 107.4(3) . . 4_555 yes
C2 N C3 113.2(2) 4_555 . . yes
N C3 C4 119.2(4) . . 4_555 yes
C4 C3 C4 121.5(6) . . 4_555 no
N C3 C4 119.2(4) . . . yes
C3 C4 C5 119.2(15) . . . no
C4 C5 C6 121.9(17) . . . no
C5 C6 C5 116.1(8) . . 4_555 no

loop_
_geom_bond_atom_site_label_1
_geom_bond_atom_site_label_2
_geom_bond_distance
_geom_bond_site_symmetry_1
_geom_bond_site_symmetry_2
_geom_bond_publ_flag
Te Br2 2.878(3) . . yes
Te Sb 3.344(3) . . yes
Te Br1 2.564(3) . . yes
Te Br2 2.878(3) . 4_555 yes
Te O 1.919(4) . . yes
Te Br1 2.564(3) . 4_555 yes
Sb Br3 2.556(3) . . yes
Sb Br2 3.012(3) . . yes
Sb O 1.971(14) . . yes
Sb Br2 3.012(3) . 4_555 yes
Sb Br3 2.556(3) . 4_555 yes
N C2 1.672(6) . 4_555 yes
N C1 1.331(9) . . yes
N C2 1.672(6) . . yes
N C3 1.499(4) . . yes
C3 C4 1.339(17) . 4_555 no
C3 C4 1.339(17) . . no
C4 C5 1.437(3) . . no
C5 C6 1.38(2) . . no

loop_
_geom_torsion_atom_site_label_1
_geom_torsion_atom_site_label_2
_geom_torsion_atom_site_label_3
_geom_torsion_atom_site_label_4
_geom_torsion
_geom_torsion_site_symmetry_1
_geom_torsion_site_symmetry_2
_geom_torsion_site_symmetry_3
_geom_torsion_site_symmetry_4
_geom_torsion_publ_flag
Br2 Te Sb Br2 -100.82(10) . . . 4_555 no
Br2 Te Sb Br3 179.71(11) . . . 4_555 no
O Te Sb Br2 -129.59(7) . . . . no
O Te Sb Br3 -50.12(8) . . . . no
Br1 Te Sb Br2 -178.99(11) 4_555 . . . no
Br1 Te Sb Br3 -99.52(10) 4_555 . . . no
Br2 Te Sb Br2 100.82(10) 4_555 . . . no
Br2 Te Sb Br3 -179.71(11) 4_555 . . . no
Br1 Te Sb Br2 -80.19(9) . . . . no
Br1 Te Sb Br3 -0.72(11) . . . . no
Br1 Te Sb O 49.40(8) . . . . no
Br1 Te Sb Br2 178.99(11) . . . 4_555 no
Br1 Te Sb Br3 99.52(10) . . . 4_555 no
Br2 Te Sb Br3 79.47(9) . . . . no
Br2 Te Sb O 129.59(7) . . . . no
Br2 Te Br2 Sb -56.86(8) 4_555 . . . no
Br1 Te Br2 Sb 111.77(9) . . . . no
O Te Br2 Sb 23.9(3) . . . . no
Br2 Te Br2 Sb 56.86(8) . . 4_555 . no
Br1 Te O Sb -134.35(7) . . . . no
Br2 Te O Sb -41.30(8) . . . . no
Br2 Sb Br2 Te 54.29(7) 4_555 . . . no
Br3 Sb Br2 Te -111.73(9) . . . . no
Br2 Sb O Te 39.86(8) . . . . no
Br3 Sb O Te 133.62(7) . . . . no
Br2 Sb Br2 Te -54.29(7) . . 4_555 . no
O Sb Br2 Te -23.69(18) . . . . no
C2 N C3 C4 -142.3(3) 4_555 . . . no
C1 N C3 C4 87.8(2) . . . . no
C2 N C3 C4 -42.2(3) . . . . no
C2 N C3 C4 142.3(3) . . . 4_555 no
N C3 C4 C5 -179.1(2) . . . . no
C4 C3 C4 C5 -3.7(4) 4_555 . . . no
C3 C4 C5 C6 1.2(4) . . . . no
C4 C5 C6 C5 1.1(4) . . . 4_555 no
